data_4504531
loop_
_publ_author_name
'Kumar, V. S. Senthil'
'Pigge, F. Christopher'
'Rath, Nigam P.'

_publ_section_title
;
 Lattice Inclusion Complexes Prepared from
 1,3,5-Tris(3-nitrobenzoyl)benzene
;
_journal_issue 1
_journal_name_full 'Crystal Growth &amp; Design'
_journal_page_first 193
_journal_paper_doi 10.1021/cg050270z
_journal_volume 6
_journal_year 2006
_chemical_formula_sum 'C30 H17.5 N3.5 O10'
_chemical_formula_weight 586.97
_chemical_name_systematic
; 
 ? 
;
_space_group_IT_number 2
_symmetry_cell_setting triclinic
_symmetry_space_group_name_Hall '-P 1'
_symmetry_space_group_name_H-M 'P -1'
_atom_sites_solution_hydrogens geom
_atom_sites_solution_primary direct
_atom_sites_solution_secondary difmap
_audit_creation_method SHELXL-97
_cell_angle_alpha 88.7710(10)
_cell_angle_beta 81.7330(10)
_cell_angle_gamma 64.5780(10)
_cell_formula_units_Z 2
_cell_length_a 10.1533(2)
_cell_length_b 10.4483(2)
_cell_length_c 13.7561(3)
_cell_measurement_reflns_used 9215
_cell_measurement_temperature 146(2)
_cell_measurement_theta_max 27.78
_cell_measurement_theta_min 2.16
_cell_volume 1302.99(5)
_computing_cell_refinement 'Bruker SMART'
_computing_data_collection 'Bruker SMART'
_computing_data_reduction 'Bruker SAINT'
_computing_molecular_graphics 'Bruker-SHELXTL (Sheldrick, 2003)'
_computing_publication_material 'Bruker-SHELXTL (Sheldrick, 2003)'
_computing_structure_refinement 'Bruker-SHELXTL (Sheldrick, 2003)'
_computing_structure_solution 'Bruker-SHELXTL (Sheldrick, 2003)'
_diffrn_ambient_temperature 146(2)
_diffrn_measured_fraction_theta_full 0.997
_diffrn_measured_fraction_theta_max 0.997
_diffrn_measurement_device_type 'CCD area detector'
_diffrn_measurement_method 'phi and omega scans'
_diffrn_radiation_monochromator graphite
_diffrn_radiation_source 'normal-focus sealed tube'
_diffrn_radiation_type MoK\a
_diffrn_radiation_wavelength 0.71073
_diffrn_reflns_av_R_equivalents 0.0244
_diffrn_reflns_av_sigmaI/netI 0.0354
_diffrn_reflns_limit_h_max 12
_diffrn_reflns_limit_h_min -12
_diffrn_reflns_limit_k_max 13
_diffrn_reflns_limit_k_min -13
_diffrn_reflns_limit_l_max 17
_diffrn_reflns_limit_l_min -17
_diffrn_reflns_number 24478
_diffrn_reflns_theta_full 27.00
_diffrn_reflns_theta_max 27.00
_diffrn_reflns_theta_min 2.25
_exptl_absorpt_coefficient_mu 0.115
_exptl_absorpt_correction_type multi-scan
_exptl_absorpt_process_details sadabs
_exptl_crystal_colour colorless
_exptl_crystal_density_diffrn 1.496
_exptl_crystal_density_meas ?
_exptl_crystal_density_method 'not measured'
_exptl_crystal_description rectangular
_exptl_crystal_F_000 604
_exptl_crystal_size_max 0.37
_exptl_crystal_size_mid 0.18
_exptl_crystal_size_min 0.10
_refine_diff_density_max 0.583
_refine_diff_density_min -0.658
_refine_diff_density_rms 0.073
_refine_ls_extinction_coef 0.016(4)
_refine_ls_extinction_expression Fc^*^=kFc[1+0.001xFc^2^\l^3^/sin(2\q)]^-1/4^
_refine_ls_extinction_method SHELXL
_refine_ls_goodness_of_fit_ref 1.051
_refine_ls_hydrogen_treatment mixed
_refine_ls_matrix_type full
_refine_ls_number_parameters 443
_refine_ls_number_reflns 5677
_refine_ls_number_restraints 20
_refine_ls_restrained_S_all 1.085
_refine_ls_R_factor_all 0.0997
_refine_ls_R_factor_gt 0.0746
_refine_ls_shift/su_max 0.000
_refine_ls_shift/su_mean 0.000
_refine_ls_structure_factor_coef Fsqd
_refine_ls_weighting_details 'calc w=1/[\s^2^(Fo^2^)+(0.1231P)^2^+1.0459P] where P=(Fo^2^+2Fc^2^)/3'
_refine_ls_weighting_scheme calc
_refine_ls_wR_factor_gt 0.2118
_refine_ls_wR_factor_ref 0.2323
_reflns_number_gt 4056
_reflns_number_total 5677
_reflns_threshold_expression >2sigma(I)
_cod_data_source_file cg050270zsi20050615_014642.cif
_cod_data_source_block p17003
_cod_depositor_comments
;
The following automatic conversions were performed:

'_symmetry_cell_setting' value 'Triclinic' changed to 'triclinic'
according to /home/saulius/struct/CIF-dictionaries/cif_core.dic
dictionary named 'cif_core.dic' version 2.4.1 from 2010-06-29.

Automatic conversion script
Id: cif_fix_values 1715 2011-07-08 13:25:40Z adriana 

The following automatic conversions were performed:

'_exptl_crystal_density_meas' value 'no' was changed to '?' - the
value is perceived as not measured.

Automatic conversion script
Id: cif_fix_values 3008 2015-01-20 13:52:24Z robertas 
;
_cod_original_sg_symbol_H-M P-1
_cod_original_formula_sum 'C30 H17.50 N3.50 O10'
_cod_database_code 4504531

loop_
_symmetry_equiv_pos_as_xyz
'x, y, z'
'-x, -y, -z'

loop_
_atom_site_label
_atom_site_type_symbol
_atom_site_fract_x
_atom_site_fract_y
_atom_site_fract_z
_atom_site_U_iso_or_equiv
_atom_site_adp_type
_atom_site_occupancy
_atom_site_symmetry_multiplicity
_atom_site_calc_flag
_atom_site_refinement_flags
_atom_site_disorder_assembly
_atom_site_disorder_group
O1 O 0.2395(3) 0.5405(2) 0.88010(18) 0.0533(6) Uani 1 1 d . . .
O2 O -0.0930(3) 0.2717(3) 0.68322(17) 0.0544(6) Uani 1 1 d . . .
O3 O -0.1522(2) 0.1486(2) 1.03401(15) 0.0395(5) Uani 1 1 d . . .
O4 O 0.5881(3) 0.0079(2) 1.09708(17) 0.0533(6) Uani 1 1 d . . .
O5 O 0.6190(3) 0.0902(2) 1.23058(16) 0.0540(6) Uani 1 1 d . . .
O6 O 0.2068(5) 0.3175(5) 0.2637(2) 0.1016(13) Uani 1 1 d . . .
O7 O -0.0129(5) 0.4079(3) 0.3442(2) 0.0942(12) Uani 1 1 d . . .
O8 O -0.2075(10) 0.1102(9) 1.3973(4) 0.116(3) Uani 0.50 1 d PD A .
O9 O -0.0216(12) 0.0485(13) 1.4702(5) 0.164(5) Uani 0.50 1 d PD A -1
O10 O 0.4146(5) -0.0899(6) 1.3096(4) 0.0615(13) Uani 0.50 1 d P . .
O11 O 0.4372(5) -0.1775(5) 1.1645(3) 0.0503(11) Uani 0.50 1 d P . .
N1 N 0.5715(3) 0.1070(3) 1.15168(18) 0.0413(6) Uani 1 1 d . . .
N2 N 0.1205(5) 0.3426(3) 0.3405(2) 0.0647(9) Uani 1 1 d . . .
N3 N -0.0786(10) 0.0767(9) 1.3970(4) 0.095(3) Uani 0.50 1 d PD . .
N4 N 0.3648(5) -0.0955(5) 1.2336(4) 0.0392(11) Uani 0.50 1 d P . .
C1 C 0.1704(3) 0.3533(3) 0.9112(2) 0.0337(6) Uani 1 1 d . . .
C2 C 0.1456(3) 0.3439(3) 0.8150(2) 0.0372(6) Uani 1 1 d . . .
H2A H 0.1844 0.3863 0.7640 0.045 Uiso 1 1 calc R . .
C3 C 0.0639(3) 0.2723(3) 0.7935(2) 0.0354(6) Uani 1 1 d . . .
C4 C 0.0041(3) 0.2144(3) 0.8694(2) 0.0335(6) Uani 1 1 d . . .
H4A H -0.0560 0.1701 0.8556 0.040 Uiso 1 1 calc R . .
C5 C 0.0308(3) 0.2204(3) 0.96495(19) 0.0326(6) Uani 1 1 d . . .
C6 C 0.1145(3) 0.2910(3) 0.9861(2) 0.0316(5) Uani 1 1 d . . .
H6A H 0.1329 0.2961 1.0513 0.038 Uiso 1 1 calc R . .
C7 C 0.2482(3) 0.4421(3) 0.9314(2) 0.0377(6) Uani 1 1 d . . .
C8 C 0.3334(3) 0.4103(3) 1.0161(2) 0.0339(6) Uani 1 1 d . . .
C9 C 0.4104(3) 0.2721(3) 1.0445(2) 0.0341(6) Uani 1 1 d . . .
H9A H 0.4083 0.1939 1.0119 0.041 Uiso 1 1 calc R . .
C10 C 0.4899(3) 0.2523(3) 1.1215(2) 0.0358(6) Uani 1 1 d . . .
C11 C 0.4920(3) 0.3630(3) 1.1726(2) 0.0413(7) Uani 1 1 d . . .
H11A H 0.5450 0.3460 1.2268 0.050 Uiso 1 1 calc R . .
C12 C 0.4155(3) 0.4991(3) 1.1436(2) 0.0426(7) Uani 1 1 d . . .
H12A H 0.4158 0.5770 1.1778 0.051 Uiso 1 1 calc R . .
C13 C 0.3386(3) 0.5230(3) 1.0650(2) 0.0387(6) Uani 1 1 d . . .
H13A H 0.2889 0.6168 1.0442 0.046 Uiso 1 1 calc R . .
C14 C 0.0265(3) 0.2676(3) 0.6924(2) 0.0392(6) Uani 1 1 d . . .
C15 C 0.1352(3) 0.2560(3) 0.6038(2) 0.0400(6) Uani 1 1 d . . .
C16 C 0.2864(4) 0.1943(3) 0.6040(2) 0.0462(7) Uani 1 1 d . . .
H16A H 0.3244 0.1600 0.6633 0.055 Uiso 1 1 calc R . .
C17 C 0.3830(4) 0.1821(4) 0.5184(3) 0.0546(8) Uani 1 1 d . . .
H17A H 0.4863 0.1401 0.5197 0.066 Uiso 1 1 calc R . .
C18 C 0.3296(4) 0.2307(4) 0.4313(3) 0.0573(9) Uani 1 1 d . . .
H18A H 0.3948 0.2226 0.3725 0.069 Uiso 1 1 calc R . .
C19 C 0.1783(4) 0.2916(3) 0.4322(2) 0.0489(8) Uani 1 1 d . . .
C20 C 0.0796(4) 0.3053(3) 0.5159(2) 0.0431(7) Uani 1 1 d . . .
H20A H -0.0235 0.3472 0.5140 0.052 Uiso 1 1 calc R . .
C21 C -0.0414(3) 0.1610(3) 1.04446(19) 0.0337(6) Uani 1 1 d . . .
C22 C 0.0257(4) 0.1153(3) 1.1364(2) 0.0401(7) Uani 1 1 d . A .
C23 C -0.0710(5) 0.1370(4) 1.2243(2) 0.0569(9) Uani 1 1 d . . .
H23A H -0.1744 0.1834 1.2240 0.068 Uiso 1 1 calc R A .
C24 C -0.0179(6) 0.0921(6) 1.3100(3) 0.0757(13) Uani 1 1 d . A .
C25 C 0.1266(6) 0.0200(5) 1.3121(3) 0.0740(13) Uani 1 1 d . . .
H25A H 0.1618 -0.0134 1.3723 0.089 Uiso 1 1 calc R A .
C26 C 0.2267(5) -0.0063(4) 1.2240(3) 0.0703(12) Uani 1 1 d . A .
C27 C 0.1757(4) 0.0427(3) 1.1349(2) 0.0458(7) Uani 1 1 d . . .
H27A H 0.2423 0.0263 1.0755 0.055 Uiso 1 1 calc R A .
C1S C -0.5016(9) 0.4581(9) 1.5420(5) 0.145(3) Uani 1 1 d D B -1
C2S C -0.3658(6) 0.4200(6) 1.4905(4) 0.0846(14) Uani 1 1 d D B -1
H2SA H -0.2835 0.3575 1.5196 0.102 Uiso 1 1 calc R B -1
C3S C -0.3381(9) 0.4672(8) 1.3956(6) 0.140(3) Uani 1 1 d D B -1
H3SA H -0.2436 0.4286 1.3564 0.168 Uiso 1 1 calc R B -1
C4S C -0.4665(6) 0.5793(6) 1.3638(3) 0.0759(13) Uani 1 1 d D B -1
H4SA H -0.4560 0.6287 1.3066 0.091 Uiso 1 1 calc R B -1
C5S C -0.5977(9) 0.6125(11) 1.4147(6) 0.082(3) Uani 0.50 1 d PD B -1
H5SA H -0.6789 0.6670 1.3817 0.098 Uiso 0.50 1 calc PR B -1
O1S O -0.4260(9) 0.2768(11) 1.6523(6) 0.119(3) Uani 0.50 1 d P B -1
O2S O -0.6286(10) 0.4631(10) 1.6920(5) 0.104(3) Uani 0.50 1 d P B -1
N1S N -0.5309 0.4181 1.6323 0.070 Uiso 0.00 1 d P B -1
C6S C -0.6339 0.5786 1.5102 0.079 Uiso 0.00 1 d PD B -1
H6SA H -0.7279 0.6245 1.5494 0.095 Uiso 0.00 1 calc PR B -1

loop_
_atom_site_aniso_label
_atom_site_aniso_U_11
_atom_site_aniso_U_22
_atom_site_aniso_U_33
_atom_site_aniso_U_23
_atom_site_aniso_U_13
_atom_site_aniso_U_12
O1 0.0643(14) 0.0528(13) 0.0616(14) 0.0254(11) -0.0270(12) -0.0385(12)
O2 0.0489(13) 0.0770(17) 0.0457(13) 0.0069(11) -0.0156(10) -0.0327(12)
O3 0.0394(11) 0.0399(11) 0.0430(11) 0.0002(8) -0.0023(8) -0.0218(9)
O4 0.0663(15) 0.0360(11) 0.0539(13) 0.0009(10) -0.0176(11) -0.0158(10)
O5 0.0639(15) 0.0520(13) 0.0427(12) 0.0111(10) -0.0207(11) -0.0185(11)
O6 0.150(3) 0.160(4) 0.0367(15) 0.0162(18) -0.0105(17) -0.108(3)
O7 0.132(3) 0.0666(19) 0.0468(16) 0.0035(13) -0.0335(18) -0.001(2)
O8 0.169(8) 0.163(8) 0.047(4) -0.021(4) 0.041(4) -0.117(7)
O9 0.301(14) 0.263(13) 0.032(4) 0.019(5) -0.022(6) -0.219(12)
O10 0.050(3) 0.080(4) 0.049(3) 0.004(2) -0.024(2) -0.018(2)
O11 0.039(2) 0.058(3) 0.041(2) 0.001(2) -0.0013(18) -0.011(2)
N1 0.0407(13) 0.0412(14) 0.0415(14) 0.0054(11) -0.0093(10) -0.0162(11)
N2 0.112(3) 0.0504(18) 0.0396(16) 0.0068(13) -0.0182(18) -0.040(2)
N3 0.166(9) 0.137(7) 0.029(3) -0.018(4) 0.020(4) -0.121(8)
N4 0.037(2) 0.044(3) 0.041(3) 0.006(2) -0.010(2) -0.020(2)
C1 0.0298(12) 0.0327(13) 0.0391(14) 0.0058(11) -0.0085(11) -0.0131(11)
C2 0.0355(14) 0.0409(15) 0.0383(15) 0.0115(12) -0.0077(11) -0.0190(12)
C3 0.0328(13) 0.0375(14) 0.0357(14) 0.0075(11) -0.0101(11) -0.0137(11)
C4 0.0325(13) 0.0351(14) 0.0362(14) 0.0035(11) -0.0068(11) -0.0171(11)
C5 0.0313(13) 0.0321(13) 0.0335(13) 0.0037(10) -0.0032(10) -0.0134(11)
C6 0.0292(12) 0.0306(13) 0.0334(13) 0.0033(10) -0.0053(10) -0.0115(10)
C7 0.0354(14) 0.0360(14) 0.0443(16) 0.0084(12) -0.0080(12) -0.0175(12)
C8 0.0285(12) 0.0354(14) 0.0397(14) 0.0031(11) -0.0043(11) -0.0158(11)
C9 0.0328(13) 0.0362(14) 0.0360(14) -0.0002(11) -0.0038(11) -0.0177(11)
C10 0.0323(13) 0.0336(14) 0.0379(14) 0.0033(11) -0.0036(11) -0.0114(11)
C11 0.0408(15) 0.0438(16) 0.0423(16) 0.0003(12) -0.0109(12) -0.0196(13)
C12 0.0441(16) 0.0388(15) 0.0477(17) -0.0039(13) -0.0071(13) -0.0201(13)
C13 0.0345(14) 0.0331(14) 0.0494(16) 0.0029(12) -0.0053(12) -0.0156(11)
C14 0.0415(15) 0.0423(16) 0.0366(15) 0.0076(12) -0.0126(12) -0.0188(13)
C15 0.0492(16) 0.0383(15) 0.0352(15) 0.0041(11) -0.0095(12) -0.0205(13)
C16 0.0495(17) 0.0450(17) 0.0414(16) 0.0060(13) -0.0081(13) -0.0176(14)
C17 0.0514(19) 0.058(2) 0.0502(19) -0.0062(15) 0.0015(15) -0.0222(16)
C18 0.074(2) 0.058(2) 0.0426(18) -0.0072(15) 0.0079(16) -0.0364(19)
C19 0.078(2) 0.0425(17) 0.0300(15) 0.0016(12) -0.0098(14) -0.0295(16)
C20 0.0566(18) 0.0392(16) 0.0351(15) 0.0029(12) -0.0120(13) -0.0205(14)
C21 0.0389(14) 0.0296(13) 0.0326(13) 0.0000(10) -0.0027(11) -0.0154(11)
C22 0.0585(18) 0.0401(15) 0.0318(14) 0.0050(11) -0.0092(13) -0.0300(14)
C23 0.080(2) 0.078(2) 0.0345(16) 0.0041(15) -0.0040(15) -0.056(2)
C24 0.118(4) 0.102(3) 0.046(2) 0.026(2) -0.032(2) -0.079(3)
C25 0.143(4) 0.068(2) 0.0397(19) 0.0236(17) -0.038(2) -0.065(3)
C26 0.106(3) 0.0447(19) 0.072(3) 0.0125(17) -0.055(2) -0.031(2)
C27 0.062(2) 0.0380(16) 0.0395(16) 0.0047(12) -0.0195(14) -0.0199(14)
C1S 0.193(8) 0.223(10) 0.081(4) -0.009(5) -0.005(5) -0.151(8)
C2S 0.077(3) 0.105(4) 0.097(4) 0.037(3) -0.032(3) -0.058(3)
C3S 0.136(7) 0.152(7) 0.145(7) -0.031(6) 0.023(5) -0.087(6)
C4S 0.082(3) 0.123(4) 0.054(2) 0.017(2) -0.022(2) -0.070(3)
C5S 0.066(5) 0.095(7) 0.098(7) 0.040(6) -0.050(5) -0.037(5)
O1S 0.098(5) 0.155(8) 0.100(6) 0.049(5) -0.042(5) -0.046(5)
O2S 0.129(6) 0.166(8) 0.050(4) 0.002(4) 0.009(4) -0.101(6)

loop_
_atom_type_symbol
_atom_type_description
_atom_type_scat_dispersion_real
_atom_type_scat_dispersion_imag
_atom_type_scat_source
C C 0.0033 0.0016 'International Tables Vol C Tables 4.2.6.8 and 6.1.1.4'
H H 0.0000 0.0000 'International Tables Vol C Tables 4.2.6.8 and 6.1.1.4'
N N 0.0061 0.0033 'International Tables Vol C Tables 4.2.6.8 and 6.1.1.4'
O O 0.0106 0.0060 'International Tables Vol C Tables 4.2.6.8 and 6.1.1.4'

loop_
_geom_angle_atom_site_label_1
_geom_angle_atom_site_label_2
_geom_angle_atom_site_label_3
_geom_angle
O4 N1 O5 123.2(2)
O4 N1 C10 118.3(2)
O5 N1 C10 118.5(2)
O7 N2 O6 122.9(4)
O7 N2 C19 118.0(3)
O6 N2 C19 119.1(4)
O8 N3 O9 123.1(8)
O8 N3 C24 110.0(6)
O9 N3 C24 126.5(8)
O11 N4 O10 123.1(5)
O11 N4 C26 117.0(5)
O10 N4 C26 119.9(5)
C6 C1 C2 120.2(2)
C6 C1 C7 121.8(2)
C2 C1 C7 117.8(2)
C1 C2 C3 120.3(2)
C4 C3 C2 119.2(2)
C4 C3 C14 118.6(2)
C2 C3 C14 121.9(3)
C5 C4 C3 121.0(2)
C4 C5 C6 119.5(2)
C4 C5 C21 118.6(2)
C6 C5 C21 121.6(2)
C1 C6 C5 119.7(2)
O1 C7 C8 120.3(3)
O1 C7 C1 119.9(3)
C8 C7 C1 119.8(2)
C13 C8 C9 119.8(3)
C13 C8 C7 118.2(2)
C9 C8 C7 121.9(2)
C10 C9 C8 118.0(2)
C11 C10 C9 122.8(3)
C11 C10 N1 118.9(3)
C9 C10 N1 118.3(2)
C10 C11 C12 118.5(3)
C11 C12 C13 120.4(3)
C12 C13 C8 120.4(3)
O2 C14 C15 120.2(3)
O2 C14 C3 119.5(3)
C15 C14 C3 120.3(2)
C16 C15 C20 119.5(3)
C16 C15 C14 123.2(3)
C20 C15 C14 117.3(3)
C15 C16 C17 120.7(3)
C18 C17 C16 120.3(3)
C17 C18 C19 118.2(3)
C20 C19 C18 122.8(3)
C20 C19 N2 118.4(3)
C18 C19 N2 118.7(3)
C19 C20 C15 118.4(3)
O3 C21 C22 120.2(2)
O3 C21 C5 120.5(2)
C22 C21 C5 119.3(2)
C27 C22 C23 120.4(3)
C27 C22 C21 122.2(3)
C23 C22 C21 117.1(3)
C24 C23 C22 120.4(4)
N3 C24 C25 104.0(5)
N3 C24 C23 133.2(6)
C25 C24 C23 121.2(4)
C24 C25 C26 119.6(3)
N4 C26 C27 125.3(5)
N4 C26 C25 113.4(4)
C27 C26 C25 120.6(4)
C22 C27 C26 117.7(3)
N1S C1S C2S 125.6(7)
N1S C1S C6S 112.6(5)
C2S C1S C6S 120.5(6)
C1S C2S C3S 124.2(6)
C2S C3S C4S 114.0(6)
C5S C4S C3S 119.6(6)
C4S C5S C6S 128.8(6)
O2S N1S C1S 133.4(6)
O2S N1S O1S 112.2(6)
C1S N1S O1S 113.6(5)
C5S C6S C1S 109.9(5)

loop_
_geom_bond_atom_site_label_1
_geom_bond_atom_site_label_2
_geom_bond_distance
O1 C7 1.214(3)
O2 C14 1.220(4)
O3 C21 1.215(3)
O4 N1 1.229(3)
O5 N1 1.230(3)
O6 N2 1.225(5)
O7 N2 1.221(5)
O8 N3 1.200(2)
O9 N3 1.202(2)
O10 N4 1.238(6)
O11 N4 1.212(6)
N1 C10 1.469(4)
N2 C19 1.461(4)
N3 C24 1.306(8)
N4 C26 1.334(6)
C1 C6 1.388(4)
C1 C2 1.396(4)
C1 C7 1.505(4)
C2 C3 1.396(4)
C3 C4 1.389(4)
C3 C14 1.500(4)
C4 C5 1.388(4)
C5 C6 1.404(4)
C5 C21 1.499(4)
C7 C8 1.497(4)
C8 C13 1.392(4)
C8 C9 1.395(4)
C9 C10 1.381(4)
C10 C11 1.376(4)
C11 C12 1.379(4)
C12 C13 1.380(4)
C14 C15 1.491(4)
C15 C16 1.387(4)
C15 C20 1.402(4)
C16 C17 1.390(5)
C17 C18 1.382(5)
C18 C19 1.386(5)
C19 C20 1.379(5)
C21 C22 1.495(4)
C22 C27 1.376(5)
C22 C23 1.399(4)
C23 C24 1.357(5)
C24 C25 1.335(7)
C25 C26 1.413(7)
C26 C27 1.400(5)
C1S N1S 1.335(7)
C1S C2S 1.350(8)
C1S C6S 1.508(9)
C2S C3S 1.418(8)
C3S C4S 1.447(8)
C4S C5S 1.315(9)
C5S C6S 1.393(8)
O1S N1S 1.452(9)
O2S N1S 1.123(8)

loop_
_geom_torsion_atom_site_label_1
_geom_torsion_atom_site_label_2
_geom_torsion_atom_site_label_3
_geom_torsion_atom_site_label_4
_geom_torsion
C6 C1 C2 C3 0.3(4)
C7 C1 C2 C3 -175.0(3)
C1 C2 C3 C4 1.9(4)
C1 C2 C3 C14 176.0(3)
C2 C3 C4 C5 -3.4(4)
C14 C3 C4 C5 -177.7(3)
C3 C4 C5 C6 2.6(4)
C3 C4 C5 C21 177.7(2)
C2 C1 C6 C5 -1.1(4)
C7 C1 C6 C5 174.0(2)
C4 C5 C6 C1 -0.4(4)
C21 C5 C6 C1 -175.3(2)
C6 C1 C7 O1 -148.0(3)
C2 C1 C7 O1 27.2(4)
C6 C1 C7 C8 30.7(4)
C2 C1 C7 C8 -154.1(3)
O1 C7 C8 C13 31.4(4)
C1 C7 C8 C13 -147.2(3)
O1 C7 C8 C9 -146.4(3)
C1 C7 C8 C9 34.9(4)
C13 C8 C9 C10 0.1(4)
C7 C8 C9 C10 177.9(2)
C8 C9 C10 C11 2.2(4)
C8 C9 C10 N1 -179.9(2)
O4 N1 C10 C11 -168.9(3)
O5 N1 C10 C11 11.5(4)
O4 N1 C10 C9 13.0(4)
O5 N1 C10 C9 -166.5(3)
C9 C10 C11 C12 -2.3(4)
N1 C10 C11 C12 179.8(3)
C10 C11 C12 C13 0.1(4)
C11 C12 C13 C8 2.1(4)
C9 C8 C13 C12 -2.2(4)
C7 C8 C13 C12 179.9(3)
C4 C3 C14 O2 30.7(4)
C2 C3 C14 O2 -143.5(3)
C4 C3 C14 C15 -148.5(3)
C2 C3 C14 C15 37.3(4)
O2 C14 C15 C16 -152.6(3)
C3 C14 C15 C16 26.6(4)
O2 C14 C15 C20 24.6(4)
C3 C14 C15 C20 -156.2(3)
C20 C15 C16 C17 0.6(5)
C14 C15 C16 C17 177.8(3)
C15 C16 C17 C18 -0.4(5)
C16 C17 C18 C19 0.1(5)
C17 C18 C19 C20 -0.1(5)
C17 C18 C19 N2 -179.6(3)
O7 N2 C19 C20 7.3(5)
O6 N2 C19 C20 -172.3(3)
O7 N2 C19 C18 -173.2(3)
O6 N2 C19 C18 7.3(5)
C18 C19 C20 C15 0.3(5)
N2 C19 C20 C15 179.8(3)
C16 C15 C20 C19 -0.6(4)
C14 C15 C20 C19 -177.9(3)
C4 C5 C21 O3 -22.3(4)
C6 C5 C21 O3 152.7(3)
C4 C5 C21 C22 156.8(3)
C6 C5 C21 C22 -28.1(4)
O3 C21 C22 C27 137.9(3)
C5 C21 C22 C27 -41.3(4)
O3 C21 C22 C23 -36.0(4)
C5 C21 C22 C23 144.8(3)
C27 C22 C23 C24 2.9(5)
C21 C22 C23 C24 176.9(3)
O8 N3 C24 C25 -165.1(7)
O9 N3 C24 C25 22.5(11)
O8 N3 C24 C23 0.2(11)
O9 N3 C24 C23 -172.2(9)
C22 C23 C24 N3 -166.8(6)
C22 C23 C24 C25 -3.6(6)
N3 C24 C25 C26 169.5(5)
C23 C24 C25 C26 2.0(6)
O11 N4 C26 C27 -27.4(7)
O10 N4 C26 C27 151.0(5)
O11 N4 C26 C25 143.4(5)
O10 N4 C26 C25 -38.2(7)
C24 C25 C26 N4 -171.2(4)
C24 C25 C26 C27 0.1(6)
C23 C22 C27 C26 -0.8(5)
C21 C22 C27 C26 -174.5(3)
N4 C26 C27 C22 169.5(4)
C25 C26 C27 C22 -0.7(5)
N1S C1S C2S C3S -178.3(6)
C6S C1S C2S C3S -12.5(8)
C1S C2S C3S C4S 9.7(8)
C2S C3S C4S C5S -10.5(9)
C3S C4S C5S C6S 16.5(13)
C2S C1S N1S O2S 158.6(7)
C6S C1S N1S O2S -8.2(9)
C2S C1S N1S O1S -32.8(8)
C6S C1S N1S O1S 160.4(5)
C4S C5S C6S C1S -17.3(12)
N1S C1S C6S C5S -178.2(5)
C2S C1S C6S C5S 14.2(8)
